data_1545996
loop_
_publ_author_name
'Dai, Zengjin'
'Luo, Qin'
'Jiang, Huan'
'Luo, Qi'
'Li, Hua'
'Zhang, Jing'
'Peng, Tianyou'

_publ_section_title
;
 Ni(II)-N&#x2032;NN&#x2032; Pincer Complexes Catalyzed Dehydrogenation of
 Primary Alcohols to Carboxylic acids and H2 Accompanied by the Alcohol
 Etherification
;
_journal_name_full 'Catal. Sci. Technol.'
_journal_paper_doi 10.1039/C7CY00432J
_journal_year 2017
_chemical_formula_sum 'C25 H27 Cl2 N7 Ni O3'
_chemical_formula_weight 603.15
_chemical_name_systematic
;
 ?
;
_space_group_IT_number 14
_symmetry_cell_setting monoclinic
_symmetry_space_group_name_Hall '-P 2ybc'
_symmetry_space_group_name_H-M 'P 1 21/c 1'
_atom_sites_solution_hydrogens geom
_atom_sites_solution_primary direct
_atom_sites_solution_secondary difmap
_audit_block_doi 10.5517/ccdc.csd.cc1mhyjl
_audit_creation_method SHELXL-97
_audit_update_record
;
2016-09-19 deposited with the CCDC.
2017-05-04 downloaded from the CCDC.
;
_cell_angle_alpha 90.00
_cell_angle_beta 103.732(2)
_cell_angle_gamma 90.00
_cell_formula_units_Z 4
_cell_length_a 16.1455(18)
_cell_length_b 19.402(2)
_cell_length_c 9.2240(10)
_cell_measurement_reflns_used 2799
_cell_measurement_temperature 296(2)
_cell_measurement_theta_max 22.09
_cell_measurement_theta_min 2.47
_cell_volume 2806.9(5)
_computing_cell_refinement 'Bruker SMART'
_computing_data_collection 'Bruker SMART'
_computing_data_reduction 'Bruker SAINT'
_computing_molecular_graphics 'Bruker SHELXTL'
_computing_publication_material 'Bruker SHELXTL'
_computing_structure_refinement 'SHELXL-97 (Sheldrick, 1997)'
_computing_structure_solution 'SHELXS-97 (Sheldrick, 1990)'
_diffrn_ambient_temperature 296(2)
_diffrn_measured_fraction_theta_full 1.000
_diffrn_measured_fraction_theta_max 1.000
_diffrn_measurement_device_type 'CCD area detector'
_diffrn_measurement_method 'phi and omega scans'
_diffrn_radiation_monochromator graphite
_diffrn_radiation_source 'fine-focus sealed tube'
_diffrn_radiation_type MoK\a
_diffrn_radiation_wavelength 0.71073
_diffrn_reflns_av_R_equivalents 0.0426
_diffrn_reflns_av_sigmaI/netI 0.0479
_diffrn_reflns_limit_h_max 16
_diffrn_reflns_limit_h_min -20
_diffrn_reflns_limit_k_max 23
_diffrn_reflns_limit_k_min -24
_diffrn_reflns_limit_l_max 11
_diffrn_reflns_limit_l_min -11
_diffrn_reflns_number 18414
_diffrn_reflns_theta_full 26.50
_diffrn_reflns_theta_max 26.50
_diffrn_reflns_theta_min 1.30
_exptl_absorpt_coefficient_mu 0.921
_exptl_absorpt_correction_T_max 0.8372
_exptl_absorpt_correction_T_min 0.7890
_exptl_absorpt_correction_type multi-scan
_exptl_absorpt_process_details SADABS
_exptl_crystal_density_diffrn 1.427
_exptl_crystal_density_meas 0
_exptl_crystal_density_method 'not measured'
_exptl_crystal_description block
_exptl_crystal_F_000 1248
_exptl_crystal_size_max 0.27
_exptl_crystal_size_mid 0.21
_exptl_crystal_size_min 0.20
_refine_diff_density_max 0.666
_refine_diff_density_min -0.577
_refine_diff_density_rms 0.062
_refine_ls_extinction_method none
_refine_ls_goodness_of_fit_ref 1.000
_refine_ls_hydrogen_treatment constr
_refine_ls_matrix_type full
_refine_ls_number_parameters 347
_refine_ls_number_reflns 5815
_refine_ls_number_restraints 0
_refine_ls_restrained_S_all 1.000
_refine_ls_R_factor_all 0.0736
_refine_ls_R_factor_gt 0.0423
_refine_ls_shift/su_max 0.000
_refine_ls_shift/su_mean 0.000
_refine_ls_structure_factor_coef Fsqd
_refine_ls_weighting_details 'calc w=1/[\s^2^(Fo^2^)+(0.0402P)^2^+2.1153P] where P=(Fo^2^+2Fc^2^)/3'
_refine_ls_weighting_scheme calc
_refine_ls_wR_factor_gt 0.0917
_refine_ls_wR_factor_ref 0.1092
_reflns_number_gt 3976
_reflns_number_total 5815
_reflns_threshold_expression >2sigma(I)
_cod_data_source_file c7cy00432j2.cif
_cod_data_source_block 7
_cod_depositor_comments
;
The following automatic conversions were performed:

'_symmetry_cell_setting' value 'Monoclinic' changed to 'monoclinic'
according to
/home/data/users/saulius/crontab/automatic-downloads/rss-feeds/RSC/lib/dictionaries/cif_core.dic
dictionary named 'cif_core.dic' version 2.4.2 from 2011-04-26.

Automatic conversion script
Id: cif_fix_values 4973 2017-02-22 13:04:09Z antanas 
;
_cod_original_sg_symbol_H-M P2(1)/c
_cod_database_code 1545996

loop_
_symmetry_equiv_pos_as_xyz
'x, y, z'
'-x, y+1/2, -z+1/2'
'-x, -y, -z'
'x, -y-1/2, z-1/2'

loop_
_atom_site_label
_atom_site_type_symbol
_atom_site_fract_x
_atom_site_fract_y
_atom_site_fract_z
_atom_site_U_iso_or_equiv
_atom_site_adp_type
_atom_site_occupancy
_atom_site_symmetry_multiplicity
_atom_site_calc_flag
_atom_site_refinement_flags
C1 C 0.12679(19) 0.42134(15) 0.2934(3) 0.0365(7) Uani 1 1 d .
C2 C 0.0415(2) 0.40928(18) 0.2850(4) 0.0526(9) Uani 1 1 d .
H2 H 0.0234 0.3676 0.3168 0.063 Uiso 1 1 calc R
C3 C -0.0157(2) 0.4604(2) 0.2285(5) 0.0647(11) Uani 1 1 d .
H3 H -0.0735 0.4532 0.2219 0.078 Uiso 1 1 calc R
C4 C 0.0110(2) 0.52277(19) 0.1809(4) 0.0559(9) Uani 1 1 d .
H4 H -0.0278 0.5574 0.1423 0.067 Uiso 1 1 calc R
C5 C 0.0969(2) 0.53142(16) 0.1931(3) 0.0395(7) Uani 1 1 d .
C6 C 0.1414(2) 0.59136(15) 0.1513(3) 0.0398(7) Uani 1 1 d .
C7 C 0.1716(2) 0.68952(17) 0.0587(4) 0.0479(9) Uani 1 1 d .
C8 C 0.1716(3) 0.75333(19) -0.0116(4) 0.0667(11) Uani 1 1 d .
H8 H 0.1214 0.7765 -0.0549 0.080 Uiso 1 1 calc R
C9 C 0.2500(4) 0.7794(2) -0.0128(5) 0.0744(14) Uani 1 1 d .
H9 H 0.2532 0.8215 -0.0593 0.089 Uiso 1 1 calc R
C10 C 0.3254(3) 0.7452(2) 0.0534(4) 0.0660(12) Uani 1 1 d .
H10 H 0.3772 0.7657 0.0518 0.079 Uiso 1 1 calc R
C11 C 0.3254(3) 0.68191(17) 0.1213(4) 0.0516(9) Uani 1 1 d .
H11 H 0.3759 0.6591 0.1647 0.062 Uiso 1 1 calc R
C12 C 0.2462(2) 0.65386(15) 0.1214(3) 0.0401(8) Uani 1 1 d .
C13 C 0.19962(19) 0.37626(14) 0.3520(3) 0.0349(7) Uani 1 1 d .
C14 C 0.2811(2) 0.29303(15) 0.4667(3) 0.0404(7) Uani 1 1 d .
C15 C 0.3165(3) 0.23582(17) 0.5504(4) 0.0508(9) Uani 1 1 d .
H15 H 0.2827 0.2012 0.5761 0.061 Uiso 1 1 calc R
C16 C 0.4037(3) 0.23350(19) 0.5927(4) 0.0579(10) Uani 1 1 d .
H16 H 0.4299 0.1961 0.6480 0.069 Uiso 1 1 calc R
C17 C 0.4545(2) 0.28580(19) 0.5551(4) 0.0560(10) Uani 1 1 d .
H17 H 0.5135 0.2820 0.5860 0.067 Uiso 1 1 calc R
C18 C 0.4197(2) 0.34283(17) 0.4734(3) 0.0436(8) Uani 1 1 d .
H18 H 0.4538 0.3775 0.4488 0.052 Uiso 1 1 calc R
C19 C 0.3310(2) 0.34591(15) 0.4295(3) 0.0367(7) Uani 1 1 d .
C20 C 0.3404(2) 0.55137(15) 0.5860(3) 0.0380(7) Uani 1 1 d .
H20 H 0.3943 0.5432 0.5703 0.046 Uiso 1 1 calc R
C21 C 0.2539(2) 0.59320(19) 0.7489(4) 0.0532(9) Uani 1 1 d .
H21A H 0.2086 0.5801 0.6656 0.080 Uiso 1 1 calc R
H21B H 0.2503 0.6417 0.7671 0.080 Uiso 1 1 calc R
H21C H 0.2487 0.5679 0.8358 0.080 Uiso 1 1 calc R
C22 C 0.4106(2) 0.5952(2) 0.8298(4) 0.0704(12) Uani 1 1 d .
H22A H 0.4603 0.5792 0.7998 0.106 Uiso 1 1 calc R
H22B H 0.4078 0.5737 0.9222 0.106 Uiso 1 1 calc R
H22C H 0.4139 0.6443 0.8427 0.106 Uiso 1 1 calc R
C23 C 0.3202(2) 0.44234(15) -0.0023(3) 0.0408(8) Uani 1 1 d .
H23 H 0.3754 0.4489 0.0548 0.049 Uiso 1 1 calc R
C24 C 0.2282(3) 0.3996(2) -0.2297(4) 0.0695(12) Uani 1 1 d .
H24A H 0.1853 0.4100 -0.1767 0.104 Uiso 1 1 calc R
H24B H 0.2253 0.3516 -0.2559 0.104 Uiso 1 1 calc R
H24C H 0.2188 0.4270 -0.3188 0.104 Uiso 1 1 calc R
C25 C 0.3851(3) 0.3957(2) -0.1917(4) 0.0676(11) Uani 1 1 d .
H25A H 0.4362 0.4107 -0.1225 0.101 Uiso 1 1 calc R
H25B H 0.3815 0.4171 -0.2869 0.101 Uiso 1 1 calc R
H25C H 0.3865 0.3465 -0.2024 0.101 Uiso 1 1 calc R
Cl1 Cl 0.42534(5) 0.52098(4) 0.29625(9) 0.0473(2) Uani 1 1 d .
Cl2 Cl 0.91884(7) 0.69810(6) 0.01169(14) 0.0857(4) Uani 1 1 d .
N1 N 0.15261(15) 0.48153(12) 0.2483(3) 0.0327(6) Uani 1 1 d .
N2 N 0.10619(19) 0.64875(14) 0.0798(3) 0.0506(7) Uani 1 1 d .
H2N H 0.0527 0.6580 0.0526 0.061 Uiso 1 1 calc R
N3 N 0.22526(16) 0.59186(12) 0.1779(3) 0.0359(6) Uani 1 1 d .
N4 N 0.19804(17) 0.31376(12) 0.4149(3) 0.0395(6) Uani 1 1 d .
H4N H 0.1533 0.2911 0.4213 0.047 Uiso 1 1 calc R
N5 N 0.27826(16) 0.39769(12) 0.3571(3) 0.0345(6) Uani 1 1 d .
N6 N 0.33515(17) 0.57784(13) 0.7160(3) 0.0421(6) Uani 1 1 d .
N7 N 0.31141(19) 0.41501(14) -0.1361(3) 0.0460(7) Uani 1 1 d .
Ni1 Ni 0.28030(2) 0.498950(19) 0.27149(4) 0.03119(12) Uani 1 1 d .
O1 O 0.27818(14) 0.53701(11) 0.4851(2) 0.0408(5) Uani 1 1 d .
O2 O 0.26130(14) 0.45983(11) 0.0528(2) 0.0436(5) Uani 1 1 d .
O4 O 0.9721(4) 0.8293(3) 0.8653(6) 0.189(2) Uani 1 1 d .

loop_
_atom_site_aniso_label
_atom_site_aniso_U_11
_atom_site_aniso_U_22
_atom_site_aniso_U_33
_atom_site_aniso_U_23
_atom_site_aniso_U_13
_atom_site_aniso_U_12
C1 0.0345(18) 0.0376(17) 0.0384(17) -0.0022(14) 0.0103(14) -0.0061(14)
C2 0.038(2) 0.049(2) 0.073(2) 0.0050(18) 0.0177(18) -0.0108(17)
C3 0.033(2) 0.068(3) 0.096(3) 0.007(2) 0.020(2) -0.0056(19)
C4 0.0321(19) 0.058(2) 0.077(3) 0.0076(19) 0.0131(18) 0.0090(17)
C5 0.0366(18) 0.0389(17) 0.0432(18) -0.0007(14) 0.0098(15) 0.0026(15)
C6 0.044(2) 0.0349(17) 0.0419(18) -0.0007(14) 0.0118(15) 0.0044(15)
C7 0.064(2) 0.0406(19) 0.0409(19) -0.0004(15) 0.0157(18) 0.0013(18)
C8 0.097(4) 0.044(2) 0.060(2) 0.0078(18) 0.019(2) 0.007(2)
C9 0.130(5) 0.044(2) 0.058(3) 0.0031(19) 0.038(3) -0.009(3)
C10 0.095(4) 0.052(2) 0.064(3) -0.010(2) 0.042(3) -0.026(2)
C11 0.067(3) 0.048(2) 0.048(2) -0.0097(16) 0.0289(19) -0.0120(18)
C12 0.054(2) 0.0345(17) 0.0354(17) -0.0057(14) 0.0177(16) -0.0062(16)
C13 0.0380(18) 0.0307(16) 0.0367(16) -0.0020(13) 0.0105(14) -0.0066(14)
C14 0.049(2) 0.0359(17) 0.0366(17) -0.0056(14) 0.0104(15) 0.0018(15)
C15 0.066(3) 0.0377(18) 0.049(2) 0.0029(16) 0.0154(19) 0.0050(18)
C16 0.070(3) 0.048(2) 0.056(2) 0.0042(18) 0.017(2) 0.019(2)
C17 0.048(2) 0.072(3) 0.049(2) -0.0046(19) 0.0136(18) 0.020(2)
C18 0.043(2) 0.051(2) 0.0382(18) -0.0040(15) 0.0123(16) 0.0037(16)
C19 0.0425(19) 0.0361(17) 0.0320(16) -0.0074(13) 0.0097(14) 0.0025(15)
C20 0.0385(19) 0.0394(17) 0.0386(17) -0.0065(14) 0.0138(15) -0.0023(14)
C21 0.056(2) 0.064(2) 0.044(2) -0.0075(17) 0.0223(18) 0.0035(19)
C22 0.055(3) 0.100(3) 0.051(2) -0.031(2) 0.0025(19) -0.011(2)
C23 0.050(2) 0.0395(18) 0.0334(17) -0.0032(14) 0.0116(15) -0.0011(15)
C24 0.070(3) 0.086(3) 0.050(2) -0.023(2) 0.010(2) -0.006(2)
C25 0.078(3) 0.079(3) 0.054(2) -0.015(2) 0.032(2) 0.007(2)
Cl1 0.0336(4) 0.0624(5) 0.0480(5) -0.0096(4) 0.0141(4) -0.0092(4)
Cl2 0.0674(7) 0.0923(8) 0.0962(9) -0.0136(7) 0.0169(6) 0.0332(6)
N1 0.0304(14) 0.0355(14) 0.0323(13) -0.0026(10) 0.0074(11) -0.0027(11)
N2 0.0452(18) 0.0428(16) 0.0618(19) 0.0061(14) 0.0089(15) 0.0094(14)
N3 0.0381(16) 0.0345(14) 0.0372(14) -0.0030(11) 0.0132(12) -0.0027(12)
N4 0.0411(16) 0.0329(14) 0.0449(15) -0.0003(12) 0.0109(13) -0.0091(12)
N5 0.0373(15) 0.0346(13) 0.0329(13) -0.0019(11) 0.0110(11) -0.0030(12)
N6 0.0403(16) 0.0500(16) 0.0367(14) -0.0105(12) 0.0105(12) -0.0024(13)
N7 0.0572(19) 0.0486(16) 0.0352(15) -0.0065(12) 0.0167(14) 0.0001(14)
Ni1 0.0300(2) 0.0338(2) 0.0311(2) -0.00387(16) 0.01011(15) -0.00279(17)
O1 0.0407(13) 0.0475(13) 0.0341(11) -0.0096(10) 0.0091(10) -0.0025(11)
O2 0.0453(14) 0.0514(14) 0.0365(12) -0.0087(10) 0.0144(11) -0.0016(11)
O4 0.176(5) 0.191(5) 0.190(5) 0.018(4) 0.025(4) 0.017(4)

loop_
_atom_type_symbol
_atom_type_description
_atom_type_scat_dispersion_real
_atom_type_scat_dispersion_imag
_atom_type_scat_source
C C 0.0033 0.0016 'International Tables Vol C Tables 4.2.6.8 and 6.1.1.4'
H H 0.0000 0.0000 'International Tables Vol C Tables 4.2.6.8 and 6.1.1.4'
N N 0.0061 0.0033 'International Tables Vol C Tables 4.2.6.8 and 6.1.1.4'
O O 0.0106 0.0060 'International Tables Vol C Tables 4.2.6.8 and 6.1.1.4'
Cl Cl 0.1484 0.1585 'International Tables Vol C Tables 4.2.6.8 and 6.1.1.4'
Ni Ni 0.3393 1.1124 'International Tables Vol C Tables 4.2.6.8 and 6.1.1.4'

loop_
_geom_angle_atom_site_label_1
_geom_angle_atom_site_label_2
_geom_angle_atom_site_label_3
_geom_angle
N1 C1 C2 120.7(3)
N1 C1 C13 110.7(3)
C2 C1 C13 128.5(3)
C3 C2 C1 118.2(3)
C2 C3 C4 121.2(3)
C5 C4 C3 117.6(3)
N1 C5 C4 121.1(3)
N1 C5 C6 110.3(3)
C4 C5 C6 128.6(3)
N3 C6 N2 112.4(3)
N3 C6 C5 120.2(3)
N2 C6 C5 127.4(3)
N2 C7 C12 105.9(3)
N2 C7 C8 131.4(4)
C12 C7 C8 122.6(4)
C9 C8 C7 115.7(4)
C8 C9 C10 122.3(4)
C11 C10 C9 122.0(4)
C10 C11 C12 116.6(4)
N3 C12 C11 130.4(3)
N3 C12 C7 108.9(3)
C11 C12 C7 120.7(3)
N5 C13 N4 112.5(3)
N5 C13 C1 120.3(3)
N4 C13 C1 127.0(3)
N4 C14 C15 131.6(3)
N4 C14 C19 105.8(3)
C15 C14 C19 122.4(3)
C16 C15 C14 116.2(3)
C15 C16 C17 122.0(3)
C18 C17 C16 122.0(4)
C17 C18 C19 116.7(3)
N5 C19 C18 130.1(3)
N5 C19 C14 109.1(3)
C18 C19 C14 120.7(3)
O1 C20 N6 123.8(3)
O2 C23 N7 125.2(3)
C5 N1 C1 121.3(3)
C5 N1 Ni1 119.3(2)
C1 N1 Ni1 119.4(2)
C6 N2 C7 107.2(3)
C6 N3 C12 105.6(3)
C6 N3 Ni1 112.70(19)
C12 N3 Ni1 141.5(2)
C13 N4 C14 107.3(3)
C13 N5 C19 105.3(2)
C13 N5 Ni1 112.1(2)
C19 N5 Ni1 142.3(2)
C20 N6 C21 121.7(3)
C20 N6 C22 121.5(3)
C21 N6 C22 116.7(3)
C23 N7 C24 121.3(3)
C23 N7 C25 121.3(3)
C24 N7 C25 117.3(3)
N1 Ni1 N3 77.40(9)
N1 Ni1 O2 85.77(9)
N3 Ni1 O2 87.97(9)
N1 Ni1 O1 85.22(9)
N3 Ni1 O1 89.10(9)
O2 Ni1 O1 170.93(9)
N1 Ni1 N5 77.40(9)
N3 Ni1 N5 154.80(10)
O2 Ni1 N5 90.65(9)
O1 Ni1 N5 88.35(8)
N1 Ni1 Cl1 178.89(7)
N3 Ni1 Cl1 101.49(7)
O2 Ni1 Cl1 94.25(6)
O1 Ni1 Cl1 94.74(6)
N5 Ni1 Cl1 103.70(7)
C20 O1 Ni1 126.5(2)
C23 O2 Ni1 123.0(2)

loop_
_geom_bond_atom_site_label_1
_geom_bond_atom_site_label_2
_geom_bond_distance
C1 N1 1.339(4)
C1 C2 1.380(4)
C1 C13 1.462(4)
C2 C3 1.371(5)
C3 C4 1.391(5)
C4 C5 1.375(5)
C5 N1 1.337(4)
C5 C6 1.466(4)
C6 N3 1.317(4)
C6 N2 1.349(4)
C7 N2 1.371(4)
C7 C12 1.390(5)
C7 C8 1.398(5)
C8 C9 1.367(6)
C9 C10 1.393(6)
C10 C11 1.378(5)
C11 C12 1.390(5)
C12 N3 1.385(4)
C13 N5 1.326(4)
C13 N4 1.347(4)
C14 N4 1.373(4)
C14 C15 1.395(4)
C14 C19 1.397(4)
C15 C16 1.370(5)
C16 C17 1.399(5)
C17 C18 1.381(5)
C18 C19 1.394(4)
C19 N5 1.382(4)
C20 O1 1.228(3)
C20 N6 1.325(4)
C21 N6 1.447(4)
C22 N6 1.447(4)
C23 O2 1.227(4)
C23 N7 1.320(4)
C24 N7 1.445(5)
C25 N7 1.453(4)
Cl1 Ni1 2.3377(9)
N1 Ni1 2.050(2)
N3 Ni1 2.102(2)
N5 Ni1 2.121(2)
Ni1 O2 2.108(2)
Ni1 O1 2.1121(19)

loop_
_geom_hbond_atom_site_label_D
_geom_hbond_atom_site_label_H
_geom_hbond_atom_site_label_A
_geom_hbond_distance_DH
_geom_hbond_distance_HA
_geom_hbond_distance_DA
_geom_hbond_angle_DHA
_geom_hbond_site_symmetry_A
N2 H2N Cl2 0.86 2.24 3.092(3) 169.5 1_455
N4 H4N Cl2 0.86 2.31 3.108(3) 154.6 2_645

loop_
_geom_torsion_atom_site_label_1
_geom_torsion_atom_site_label_2
_geom_torsion_atom_site_label_3
_geom_torsion_atom_site_label_4
_geom_torsion
N1 C1 C2 C3 0.4(5)
C13 C1 C2 C3 178.3(3)
C1 C2 C3 C4 -0.1(6)
C2 C3 C4 C5 -0.2(6)
C3 C4 C5 N1 0.2(5)
C3 C4 C5 C6 179.8(3)
N1 C5 C6 N3 -3.7(4)
C4 C5 C6 N3 176.6(3)
N1 C5 C6 N2 173.5(3)
C4 C5 C6 N2 -6.2(6)
N2 C7 C8 C9 -179.7(4)
C12 C7 C8 C9 -1.1(5)
C7 C8 C9 C10 -0.8(6)
C8 C9 C10 C11 1.6(6)
C9 C10 C11 C12 -0.4(5)
C10 C11 C12 N3 179.1(3)
C10 C11 C12 C7 -1.4(5)
N2 C7 C12 N3 0.7(3)
C8 C7 C12 N3 -178.1(3)
N2 C7 C12 C11 -178.9(3)
C8 C7 C12 C11 2.3(5)
N1 C1 C13 N5 1.0(4)
C2 C1 C13 N5 -177.1(3)
N1 C1 C13 N4 175.8(3)
C2 C1 C13 N4 -2.3(5)
N4 C14 C15 C16 -175.4(3)
C19 C14 C15 C16 -1.1(5)
C14 C15 C16 C17 0.5(5)
C15 C16 C17 C18 0.1(5)
C16 C17 C18 C19 -0.1(5)
C17 C18 C19 N5 175.0(3)
C17 C18 C19 C14 -0.5(4)
N4 C14 C19 N5 0.4(3)
C15 C14 C19 N5 -175.2(3)
N4 C14 C19 C18 176.7(3)
C15 C14 C19 C18 1.1(5)
C4 C5 N1 C1 0.2(5)
C6 C5 N1 C1 -179.6(3)
C4 C5 N1 Ni1 -177.5(3)
C6 C5 N1 Ni1 2.8(3)
C2 C1 N1 C5 -0.5(4)
C13 C1 N1 C5 -178.7(3)
C2 C1 N1 Ni1 177.2(2)
C13 C1 N1 Ni1 -1.0(3)
N3 C6 N2 C7 -0.1(4)
C5 C6 N2 C7 -177.5(3)
C12 C7 N2 C6 -0.4(4)
C8 C7 N2 C6 178.3(4)
N2 C6 N3 C12 0.6(3)
C5 C6 N3 C12 178.1(3)
N2 C6 N3 Ni1 -174.8(2)
C5 C6 N3 Ni1 2.8(4)
C11 C12 N3 C6 178.7(3)
C7 C12 N3 C6 -0.8(3)
C11 C12 N3 Ni1 -8.2(5)
C7 C12 N3 Ni1 172.3(2)
N5 C13 N4 C14 0.9(3)
C1 C13 N4 C14 -174.2(3)
C15 C14 N4 C13 174.3(3)
C19 C14 N4 C13 -0.7(3)
N4 C13 N5 C19 -0.7(3)
C1 C13 N5 C19 174.9(3)
N4 C13 N5 Ni1 -176.04(19)
C1 C13 N5 Ni1 -0.5(3)
C18 C19 N5 C13 -175.7(3)
C14 C19 N5 C13 0.2(3)
C18 C19 N5 Ni1 -2.7(5)
C14 C19 N5 Ni1 173.2(2)
O1 C20 N6 C21 -1.0(5)
O1 C20 N6 C22 -178.6(3)
O2 C23 N7 C24 -3.3(5)
O2 C23 N7 C25 -179.8(3)
C5 N1 Ni1 N3 -1.2(2)
C1 N1 Ni1 N3 -178.9(2)
C5 N1 Ni1 O2 -90.0(2)
C1 N1 Ni1 O2 92.3(2)
C5 N1 Ni1 O1 89.0(2)
C1 N1 Ni1 O1 -88.7(2)
C5 N1 Ni1 N5 178.4(2)
C1 N1 Ni1 N5 0.6(2)
C5 N1 Ni1 Cl1 1(4)
C1 N1 Ni1 Cl1 -176(62)
C6 N3 Ni1 N1 -0.9(2)
C12 N3 Ni1 N1 -173.7(3)
C6 N3 Ni1 O2 85.2(2)
C12 N3 Ni1 O2 -87.6(3)
C6 N3 Ni1 O1 -86.2(2)
C12 N3 Ni1 O1 101.0(3)
C6 N3 Ni1 N5 -2.0(3)
C12 N3 Ni1 N5 -174.8(3)
C6 N3 Ni1 Cl1 179.13(19)
C12 N3 Ni1 Cl1 6.4(3)
C13 N5 Ni1 N1 -0.04(19)
C19 N5 Ni1 N1 -172.7(3)
C13 N5 Ni1 N3 1.0(3)
C19 N5 Ni1 N3 -171.6(3)
C13 N5 Ni1 O2 -85.6(2)
C19 N5 Ni1 O2 101.7(3)
C13 N5 Ni1 O1 85.4(2)
C19 N5 Ni1 O1 -87.3(3)
C13 N5 Ni1 Cl1 179.90(18)
C19 N5 Ni1 Cl1 7.2(3)
N6 C20 O1 Ni1 177.1(2)
N1 Ni1 O1 C20 169.4(3)
N3 Ni1 O1 C20 -113.1(3)
O2 Ni1 O1 C20 175.7(5)
N5 Ni1 O1 C20 91.9(3)
Cl1 Ni1 O1 C20 -11.7(2)
N7 C23 O2 Ni1 177.1(2)
N1 Ni1 O2 C23 -165.5(2)
N3 Ni1 O2 C23 116.9(2)
O1 Ni1 O2 C23 -171.8(5)
N5 Ni1 O2 C23 -88.2(2)
Cl1 Ni1 O2 C23 15.6(2)
